data_4030389
loop_
_publ_author_name
'Konda, Swapna'
'Guo, Qun-Sheng'
'Abe, Manabu'
'Huang, Huicai'
'Arman, Hadi'
'Zhao, John C.-G.'

_publ_section_title
;
 Organocatalyzed Asymmetric Aldol Reactions of Ketones and
 \b,\g-Unsaturated \a-Ketoesters and Phenylglyoxal Hydrates.
;
_journal_issue 2
_journal_name_full 'The Journal of organic chemistry'
_journal_page_first 806
_journal_page_last 815
_journal_paper_doi 10.1021/jo502254e
_journal_volume 80
_journal_year 2015
_chemical_absolute_configuration ad
_chemical_formula_moiety 'C14 H15 Br O3'
_chemical_formula_sum 'C14 H15 Br O3'
_chemical_formula_weight 311.17
_chemical_name_systematic
; 
(R)-2[(S)-2-(4-bromophneyl)-1-hydroxy-2-oxoethyl]cyclohexanone 
;
_space_group_IT_number 19
_symmetry_cell_setting orthorhombic
_symmetry_space_group_name_Hall 'P 2ac 2ab'
_symmetry_space_group_name_H-M 'P 21 21 21'
_atom_sites_solution_hydrogens geom
_atom_sites_solution_primary direct
_atom_sites_solution_secondary difmap
_audit_creation_method SHELXL-97
_cell_angle_alpha 90.00
_cell_angle_beta 90.00
_cell_angle_gamma 90.00
_cell_formula_units_Z 4
_cell_length_a 7.422(2)
_cell_length_b 10.122(3)
_cell_length_c 16.852(5)
_cell_measurement_reflns_used 7689
_cell_measurement_temperature 98(2)
_cell_measurement_theta_max 40.2
_cell_measurement_theta_min 2.3
_cell_volume 1266.0(6)
_computing_cell_refinement
;
CrystalClear-SM Expert 2.0 r3 (Rigaku, 2009)
;
_computing_data_collection
;
CrystalClear-SM Expert 2.0 r3 (Rigaku, 2009)
;
_computing_data_reduction
;
CrystalClear-SM Expert 2.0 r3 (Rigaku, 2009)
;
_computing_publication_material 'publCIF (Westrip, 2010)'
_computing_structure_refinement 'SHELXL-97 (Sheldrick, 1997)'
_computing_structure_solution 'SHELXS-97 (Sheldrick, 1990)'
_diffrn_ambient_temperature 98(2)
_diffrn_detector_area_resol_mean 28.5714
_diffrn_measured_fraction_theta_full 0.992
_diffrn_measured_fraction_theta_max 0.992
_diffrn_measurement_device_type
;
Saturn724 (2x2 bin mode)
;
_diffrn_measurement_method \w
_diffrn_radiation_monochromator graphite
_diffrn_radiation_source 'sealed tube'
_diffrn_radiation_type MoK\a
_diffrn_radiation_wavelength 0.71073
_diffrn_reflns_av_R_equivalents 0.1235
_diffrn_reflns_av_sigmaI/netI 0.1050
_diffrn_reflns_limit_h_max 9
_diffrn_reflns_limit_h_min -9
_diffrn_reflns_limit_k_max 13
_diffrn_reflns_limit_k_min -6
_diffrn_reflns_limit_l_max 15
_diffrn_reflns_limit_l_min -21
_diffrn_reflns_number 4580
_diffrn_reflns_reduction_process 'Lp corrections applied'
_diffrn_reflns_theta_full 27.50
_diffrn_reflns_theta_max 27.50
_diffrn_reflns_theta_min 2.35
_diffrn_standards_decay_% <1
_diffrn_standards_interval_count 0
_diffrn_standards_number 0
_exptl_absorpt_coefficient_mu 3.244
_exptl_absorpt_correction_T_max 1.000
_exptl_absorpt_correction_T_min 0.633
_exptl_absorpt_correction_type multi-scan
_exptl_absorpt_process_details 'ABSCOR (Higashi, 1995)'
_exptl_crystal_colour colourless
_exptl_crystal_density_diffrn 1.633
_exptl_crystal_density_method 'not measured'
_exptl_crystal_description chunk
_exptl_crystal_F_000 632
_exptl_crystal_size_max 0.35
_exptl_crystal_size_mid 0.25
_exptl_crystal_size_min 0.10
_refine_diff_density_max 1.247
_refine_diff_density_min -1.500
_refine_diff_density_rms 0.153
_refine_ls_abs_structure_details 'Flack(1983),1182 Friedel pairs'
_refine_ls_extinction_method none
_refine_ls_goodness_of_fit_ref 0.998
_refine_ls_hydrogen_treatment mixed
_refine_ls_matrix_type full
_refine_ls_number_parameters 181
_refine_ls_number_reflns 2857
_refine_ls_number_restraints 0
_refine_ls_restrained_S_all 0.998
_refine_ls_R_factor_all 0.0594
_refine_ls_R_factor_gt 0.0568
_refine_ls_shift/su_max 0.001
_refine_ls_shift/su_mean 0.000
_refine_ls_structure_factor_coef Fsqd
_refine_ls_weighting_details 'calc w=1/[\s^2^(Fo^2^)+(0.0470P)^2^+3.7000P] where P=(Fo^2^+2Fc^2^)/3'
_refine_ls_weighting_scheme calc
_refine_ls_wR_factor_gt 0.1337
_refine_ls_wR_factor_ref 0.1356
_reflns_number_gt 2691
_reflns_number_total 2857
_reflns_threshold_expression >2sigma(I)
_cod_data_source_file jo502254e_si_003.cif
_cod_data_source_block BHOC
_cod_depositor_comments 'Adding full bibliography for 4030388--4030389.cif.'
_cod_original_sg_symbol_H-M P2(1)2(1)2(1)
_cod_database_code 4030389

loop_
_symmetry_equiv_pos_as_xyz
'x, y, z'
'-x+1/2, -y, z+1/2'
'-x, y+1/2, -z+1/2'
'x+1/2, -y+1/2, -z'

loop_
_atom_site_label
_atom_site_type_symbol
_atom_site_fract_x
_atom_site_fract_y
_atom_site_fract_z
_atom_site_U_iso_or_equiv
_atom_site_adp_type
_atom_site_occupancy
_atom_site_symmetry_multiplicity
_atom_site_calc_flag
_atom_site_refinement_flags
Br1 Br 0.35211(8) 0.84310(6) 0.10576(3) 0.02330(17) Uani 1 1 d .
C4 C 0.3550(8) 0.7555(5) 0.0064(3) 0.0163(10) Uani 1 1 d .
C3 C 0.3509(8) 0.8310(5) -0.0622(3) 0.0184(9) Uani 1 1 d .
C2 C 0.3538(8) 0.7669(5) -0.1357(3) 0.0168(10) Uani 1 1 d .
C8 C 0.3456(8) 0.6276(5) -0.2949(3) 0.0167(9) Uani 1 1 d .
H8A H 0.4342 0.6993 -0.2977 0.020 Uiso 1 1 calc R
C7 C 0.3770(7) 0.5562(5) -0.2159(3) 0.0185(10) Uani 1 1 d .
O2 O 0.3849(5) 0.5397(4) -0.3583(2) 0.0206(8) Uani 1 1 d .
C1 C 0.3611(7) 0.6290(5) -0.1394(3) 0.0161(9) Uani 1 1 d .
C6 C 0.3678(8) 0.5562(5) -0.0688(3) 0.0171(10) Uani 1 1 d .
O1 O 0.4227(6) 0.4406(4) -0.2177(3) 0.0231(8) Uani 1 1 d .
C9 C 0.1587(8) 0.6908(5) -0.3075(3) 0.0159(9) Uani 1 1 d .
C10 C 0.1502(8) 0.7583(5) -0.3894(3) 0.0194(10) Uani 1 1 d .
H10A H 0.2349 0.8313 -0.3902 0.023 Uiso 1 1 calc R
H10B H 0.1873 0.6955 -0.4296 0.023 Uiso 1 1 calc R
C14 C 0.0068(7) 0.5910(5) -0.2979(3) 0.0153(11) Uani 1 1 d .
C12 C -0.1763(7) 0.6987(5) -0.4051(3) 0.0198(11) Uani 1 1 d .
H12A H -0.1461 0.6306 -0.4433 0.024 Uiso 1 1 calc R
H12B H -0.2951 0.7324 -0.4180 0.024 Uiso 1 1 calc R
C5 C 0.3625(9) 0.6189(5) 0.0046(3) 0.0203(11) Uani 1 1 d .
C13 C -0.1789(7) 0.6393(6) -0.3216(3) 0.0190(11) Uani 1 1 d .
H13A H -0.2195 0.7055 -0.2840 0.023 Uiso 1 1 calc R
H13B H -0.2632 0.5661 -0.3200 0.023 Uiso 1 1 calc R
C11 C -0.0386(7) 0.8107(5) -0.4103(3) 0.0192(11) Uani 1 1 d .
H11A H -0.0716 0.8808 -0.3739 0.023 Uiso 1 1 calc R
H11B H -0.0378 0.8469 -0.4636 0.023 Uiso 1 1 calc R
O3 O 0.0306(5) 0.4809(4) -0.2716(3) 0.0268(9) Uani 1 1 d .
H6A H 0.374(10) 0.463(7) -0.071(4) 0.032 Uiso 1 1 d .
H5A H 0.370(11) 0.566(7) 0.051(4) 0.032 Uiso 1 1 d .
H2A H 0.339(11) 0.827(7) -0.187(4) 0.032 Uiso 1 1 d .
H3A H 0.332(11) 0.932(7) -0.059(4) 0.032 Uiso 1 1 d .
H2B H 0.381(12) 0.473(8) -0.330(5) 0.040 Uiso 1 1 d .
H9A H 0.140(11) 0.761(7) -0.262(4) 0.032 Uiso 1 1 d .

loop_
_atom_site_aniso_label
_atom_site_aniso_U_11
_atom_site_aniso_U_22
_atom_site_aniso_U_33
_atom_site_aniso_U_23
_atom_site_aniso_U_13
_atom_site_aniso_U_12
Br1 0.0175(2) 0.0301(3) 0.0223(2) -0.0030(2) 0.0000(2) 0.0003(3)
C4 0.006(2) 0.023(2) 0.020(2) -0.0036(19) -0.002(2) -0.005(3)
C3 0.016(2) 0.016(2) 0.024(2) -0.002(2) -0.002(2) -0.002(3)
C2 0.010(2) 0.017(2) 0.023(2) 0.002(2) -0.002(2) -0.001(2)
C8 0.011(2) 0.016(2) 0.023(2) -0.0044(19) -0.003(2) 0.002(2)
C7 0.007(2) 0.017(2) 0.031(3) 0.001(2) 0.000(2) -0.002(2)
O2 0.015(2) 0.0204(18) 0.0266(18) -0.0044(17) 0.0029(15) 0.0044(16)
C1 0.006(2) 0.017(2) 0.025(2) 0.001(2) 0.000(2) -0.002(2)
C6 0.010(2) 0.015(2) 0.027(2) -0.001(2) -0.001(2) 0.000(2)
O1 0.0182(19) 0.0189(19) 0.032(2) -0.0002(18) -0.0035(17) 0.0038(17)
C9 0.010(2) 0.016(2) 0.022(2) -0.0023(18) 0.001(2) 0.002(2)
C10 0.011(2) 0.018(2) 0.029(2) 0.003(2) 0.001(3) 0.002(2)
C14 0.011(2) 0.019(3) 0.017(2) -0.001(2) 0.0024(18) -0.003(2)
C12 0.014(2) 0.020(2) 0.025(2) 0.001(2) -0.006(2) 0.000(2)
C5 0.013(2) 0.023(2) 0.025(2) 0.004(2) 0.000(2) -0.001(2)
C13 0.009(2) 0.024(3) 0.024(2) 0.005(2) -0.0023(18) 0.000(2)
C11 0.014(2) 0.020(3) 0.024(2) 0.004(2) 0.001(2) 0.000(2)
O3 0.0125(19) 0.026(2) 0.042(2) 0.011(2) -0.0022(18) -0.0036(17)

loop_
_atom_type_symbol
_atom_type_description
_atom_type_scat_dispersion_real
_atom_type_scat_dispersion_imag
_atom_type_scat_source
C C 0.0033 0.0016 'International Tables Vol C Tables 4.2.6.8 and 6.1.1.4'
H H 0.0000 0.0000 'International Tables Vol C Tables 4.2.6.8 and 6.1.1.4'
O O 0.0106 0.0060 'International Tables Vol C Tables 4.2.6.8 and 6.1.1.4'
Br Br -0.2901 2.4595 'International Tables Vol C Tables 4.2.6.8 and 6.1.1.4'

loop_
_geom_angle_atom_site_label_1
_geom_angle_atom_site_label_2
_geom_angle_atom_site_label_3
_geom_angle
C5 C4 C3 122.2(5)
C5 C4 Br1 119.2(4)
C3 C4 Br1 118.6(4)
C4 C3 C2 118.9(5)
C4 C3 H3A 120(4)
C2 C3 H3A 121(4)
C1 C2 C3 120.2(5)
C1 C2 H2A 123(4)
C3 C2 H2A 117(4)
O2 C8 C7 109.1(4)
O2 C8 C9 110.0(4)
C7 C8 C9 116.8(4)
O2 C8 H8A 106.8
C7 C8 H8A 106.8
C9 C8 H8A 106.8
O1 C7 C1 121.3(5)
O1 C7 C8 118.3(5)
C1 C7 C8 120.4(4)
C8 O2 H2B 94(6)
C2 C1 C6 119.3(5)
C2 C1 C7 122.4(5)
C6 C1 C7 118.2(4)
C5 C6 C1 120.9(5)
C5 C6 H6A 120(5)
C1 C6 H6A 120(5)
C14 C9 C10 111.0(4)
C14 C9 C8 112.1(4)
C10 C9 C8 110.1(4)
C14 C9 H9A 106(4)
C10 C9 H9A 110(4)
C8 C9 H9A 107(4)
C11 C10 C9 113.3(4)
C11 C10 H10A 108.9
C9 C10 H10A 108.9
C11 C10 H10B 108.9
C9 C10 H10B 108.9
H10A C10 H10B 107.7
O3 C14 C13 121.7(5)
O3 C14 C9 122.7(5)
C13 C14 C9 115.6(5)
C11 C12 C13 110.7(4)
C11 C12 H12A 109.5
C13 C12 H12A 109.5
C11 C12 H12B 109.5
C13 C12 H12B 109.5
H12A C12 H12B 108.1
C4 C5 C6 118.5(5)
C4 C5 H5A 123(4)
C6 C5 H5A 118(4)
C14 C13 C12 110.9(4)
C14 C13 H13A 109.5
C12 C13 H13A 109.5
C14 C13 H13B 109.5
C12 C13 H13B 109.5
H13A C13 H13B 108.0
C12 C11 C10 109.9(4)
C12 C11 H11A 109.7
C10 C11 H11A 109.7
C12 C11 H11B 109.7
C10 C11 H11B 109.7
H11A C11 H11B 108.2

loop_
_geom_bond_atom_site_label_1
_geom_bond_atom_site_label_2
_geom_bond_distance
Br1 C4 1.894(5)
C4 C5 1.384(8)
C4 C3 1.387(7)
C3 C2 1.399(7)
C3 H3A 1.04(7)
C2 C1 1.398(7)
C2 H2A 1.06(7)
C8 O2 1.421(6)
C8 C7 1.533(7)
C8 C9 1.542(8)
C8 H8A 0.9800
C7 O1 1.218(7)
C7 C1 1.490(7)
O2 H2B 0.83(8)
C1 C6 1.401(7)
C6 C5 1.390(8)
C6 H6A 0.94(7)
C9 C14 1.522(8)
C9 C10 1.542(7)
C9 H9A 1.05(7)
C10 C11 1.539(8)
C10 H10A 0.9700
C10 H10B 0.9700
C14 O3 1.212(7)
C14 C13 1.515(7)
C12 C11 1.529(7)
C12 C13 1.530(7)
C12 H12A 0.9700
C12 H12B 0.9700
C5 H5A 0.95(7)
C13 H13A 0.9700
C13 H13B 0.9700
C11 H11A 0.9700
C11 H11B 0.9700
